data_4118586
loop_
_publ_author_name
'Yuan Li'
'Wee-Kuan Heng'
'Byung Sun Lee'
'Naoki Aratani'
'Jos\'e L. Zafra'
'Nina Bao'
'Richmond Lee'
'Young Mo Sung'
'Zhe Sun'
'Kuo-Wei Huang'
'Richard D. Webster'
'Juan T. L\'opez Navarrete'
'Dongho Kim'
'Atsuhiro Osuka'
'Juan Casado'
'Jun Ding'
'Jishan Wu'

_publ_section_title
;
 Kinetically Blocked Stable Heptazethrene and Octazethrene: Closed-Shell
 or Open-Shell in the Ground State?
;
_journal_name_full 'Journal of the American Chemical Society'
_journal_page_first 14913
_journal_page_last 14922
_journal_paper_doi 10.1021/ja304618v
_journal_volume 134
_journal_year 2012
_chemical_formula_moiety 'C52 H60 Si2'
_chemical_formula_sum 'C52 H60 Si2'
_chemical_formula_weight 741.18
_chemical_name_systematic
; 
 ? 
;
_space_group_IT_number 15
_symmetry_cell_setting monoclinic
_symmetry_Int_Tables_number 15
_symmetry_space_group_name_Hall '-C 2yc'
_symmetry_space_group_name_H-M 'C 1 2/c 1'
_atom_sites_solution_hydrogens geom
_atom_sites_solution_primary direct
_atom_sites_solution_secondary difmap
_audit_creation_method SHELXL-97
_cell_angle_alpha 90.00
_cell_angle_beta 122.838(4)
_cell_angle_gamma 90.00
_cell_formula_units_Z 4
_cell_length_a 18.548(6)
_cell_length_b 19.178(6)
_cell_length_c 13.920(5)
_cell_measurement_reflns_used 4449
_cell_measurement_temperature 90
_cell_measurement_theta_max 28.30
_cell_measurement_theta_min 2.61
_cell_volume 4160(2)
_computing_cell_refinement 'APEX2 (Bruker AXS, 2006)'
_computing_data_collection 'APEX2 '
_computing_data_reduction 'SAINT (Bruker AXS, 2004)'
_computing_molecular_graphics 'XSHEL (Bruker AXS,2002)'
_computing_publication_material 'XCIF (Bruker AXS, 2001)'
_computing_structure_refinement 'SHELXL-97 (Sheldrick, 1997)'
_computing_structure_solution 'SHELXS-97 (Sheldrick, 1997)'
_diffrn_ambient_temperature 90
_diffrn_detector_area_resol_mean 8.333
_diffrn_measured_fraction_theta_full 0.997
_diffrn_measured_fraction_theta_max 0.997
_diffrn_measurement_device_type 'Bruker APEXII CCD area detector'
_diffrn_measurement_method 'phi and omega scans'
_diffrn_radiation_monochromator graphite
_diffrn_radiation_source 'fine-focus sealed tube'
_diffrn_radiation_type MoK\a
_diffrn_radiation_wavelength 0.71073
_diffrn_reflns_av_R_equivalents 0.0198
_diffrn_reflns_av_sigmaI/netI 0.0269
_diffrn_reflns_limit_h_max 17
_diffrn_reflns_limit_h_min -23
_diffrn_reflns_limit_k_max 24
_diffrn_reflns_limit_k_min -24
_diffrn_reflns_limit_l_max 17
_diffrn_reflns_limit_l_min -13
_diffrn_reflns_number 11482
_diffrn_reflns_theta_full 27.00
_diffrn_reflns_theta_max 27.00
_diffrn_reflns_theta_min 2.12
_exptl_absorpt_coefficient_mu 0.121
_exptl_absorpt_correction_T_max 0.9880
_exptl_absorpt_correction_T_min 0.9763
_exptl_absorpt_correction_type empirical
_exptl_absorpt_process_details
;
SADABS Sheldrick 1996
;
_exptl_crystal_colour blue
_exptl_crystal_density_diffrn 1.183
_exptl_crystal_description prism
_exptl_crystal_F_000 1600
_exptl_crystal_size_max 0.20
_exptl_crystal_size_mid 0.10
_exptl_crystal_size_min 0.10
_refine_diff_density_max 0.560
_refine_diff_density_min -0.272
_refine_diff_density_rms 0.056
_refine_ls_extinction_method none
_refine_ls_goodness_of_fit_ref 1.039
_refine_ls_hydrogen_treatment constr
_refine_ls_matrix_type full
_refine_ls_number_parameters 251
_refine_ls_number_reflns 4539
_refine_ls_number_restraints 0
_refine_ls_restrained_S_all 1.039
_refine_ls_R_factor_all 0.0609
_refine_ls_R_factor_gt 0.0480
_refine_ls_shift/su_max 0.001
_refine_ls_shift/su_mean 0.000
_refine_ls_structure_factor_coef Fsqd
_refine_ls_weighting_details 'calc w=1/[\s^2^(Fo^2^)+(0.0768P)^2^+4.4061P] where P=(Fo^2^+2Fc^2^)/3'
_refine_ls_weighting_scheme calc
_refine_ls_wR_factor_gt 0.1300
_refine_ls_wR_factor_ref 0.1398
_reflns_number_gt 3696
_reflns_number_total 4539
_reflns_threshold_expression >2sigma
_cod_data_source_file ja304618v_si_002.cif
_cod_data_source_block 20407wu_0m
_cod_original_sg_symbol_H-M 'C 1 2/c 1 '
_cod_database_code 4118586

loop_
_symmetry_equiv_pos_as_xyz
'x, y, z'
'-x, y, -z+1/2'
'x+1/2, y+1/2, z'
'-x+1/2, y+1/2, -z+1/2'
'-x, -y, -z'
'x, -y, z-1/2'
'-x+1/2, -y+1/2, -z'
'x+1/2, -y+1/2, z-1/2'

loop_
_atom_site_label
_atom_site_type_symbol
_atom_site_fract_x
_atom_site_fract_y
_atom_site_fract_z
_atom_site_U_iso_or_equiv
_atom_site_adp_type
_atom_site_occupancy
_atom_site_symmetry_multiplicity
_atom_site_calc_flag
_atom_site_refinement_flags
C1 C 0.22295(11) 0.81254(8) -0.05736(15) 0.0201(3) Uani 1 1 d .
H1 H 0.2068 0.8565 -0.0949 0.024 Uiso 1 1 calc R
C2 C 0.29157(11) 0.81127(8) 0.06000(15) 0.0189(3) Uani 1 1 d .
C3 C 0.32151(10) 0.74537(8) 0.12020(14) 0.0184(3) Uani 1 1 d .
C4 C 0.39547(11) 0.74443(8) 0.24056(14) 0.0197(3) Uani 1 1 d .
C5 C 0.43543(11) 0.68319(9) 0.30451(15) 0.0235(4) Uani 1 1 d .
C6 C 0.50588(13) 0.68943(10) 0.41891(16) 0.0285(4) Uani 1 1 d .
H6 H 0.5324 0.6480 0.4610 0.034 Uiso 1 1 calc R
C7 C 0.53748(13) 0.75180(10) 0.47148(15) 0.0303(4) Uani 1 1 d .
H7 H 0.5843 0.7532 0.5489 0.036 Uiso 1 1 calc R
C8 C 0.50090(12) 0.81436(10) 0.41134(15) 0.0249(4) Uani 1 1 d .
C9 C 0.53469(13) 0.88022(10) 0.46344(16) 0.0299(4) Uani 1 1 d .
H9 H 0.5815 0.8821 0.5409 0.036 Uiso 1 1 calc R
C10 C 0.50106(13) 0.94070(10) 0.40419(16) 0.0295(4) Uani 1 1 d .
H10 H 0.5244 0.9843 0.4403 0.035 Uiso 1 1 calc R
C11 C 0.43246(12) 0.93848(9) 0.29069(16) 0.0259(4) Uani 1 1 d .
H11 H 0.4093 0.9809 0.2501 0.031 Uiso 1 1 calc R
C12 C 0.39693(11) 0.87506(9) 0.23514(15) 0.0212(4) Uani 1 1 d .
C13 C 0.43024(11) 0.81067(9) 0.29513(14) 0.0207(4) Uani 1 1 d .
C14 C 0.41080(13) 0.60984(10) 0.26103(18) 0.0332(5) Uani 1 1 d .
H14A H 0.3531 0.5999 0.2438 0.050 Uiso 1 1 calc R
H14B H 0.4519 0.5773 0.3195 0.050 Uiso 1 1 calc R
H14C H 0.4114 0.6045 0.1914 0.050 Uiso 1 1 calc R
C15 C 0.32799(11) 0.87430(8) 0.11614(15) 0.0201(3) Uani 1 1 d .
C16 C 0.29575(11) 0.93949(9) 0.05702(15) 0.0222(4) Uani 1 1 d .
C17 C 0.26953(11) 0.99561(9) 0.01164(15) 0.0239(4) Uani 1 1 d .
C18 C 0.11277(11) 1.08992(9) -0.09951(15) 0.0243(4) Uani 1 1 d .
H18 H 0.0812 1.0752 -0.1815 0.029 Uiso 1 1 calc R
C19 C 0.08457(12) 1.16531(9) -0.09779(17) 0.0286(4) Uani 1 1 d .
H19A H 0.0223 1.1666 -0.1327 0.043 Uiso 1 1 calc R
H19B H 0.0997 1.1956 -0.1410 0.043 Uiso 1 1 calc R
H19C H 0.1138 1.1817 -0.0186 0.043 Uiso 1 1 calc R
C20 C 0.08394(13) 1.04101(10) -0.03956(18) 0.0310(4) Uani 1 1 d .
H20A H 0.1129 1.0540 0.0412 0.047 Uiso 1 1 calc R
H20B H 0.0988 0.9929 -0.0456 0.047 Uiso 1 1 calc R
H20C H 0.0217 1.0449 -0.0760 0.047 Uiso 1 1 calc R
C21 C 0.25093(13) 1.10327(10) -0.16052(17) 0.0288(4) Uani 1 1 d .
H21 H 0.3139 1.0976 -0.1263 0.035 Uiso 1 1 calc R
C22 C 0.22829(16) 1.17775(11) -0.2052(2) 0.0381(5) Uani 1 1 d .
H22A H 0.2415 1.1849 -0.2638 0.057 Uiso 1 1 calc R
H22B H 0.2619 1.2105 -0.1421 0.057 Uiso 1 1 calc R
H22C H 0.1670 1.1858 -0.2385 0.057 Uiso 1 1 calc R
C23 C 0.20596(19) 1.05124(13) -0.2580(2) 0.0542(7) Uani 1 1 d .
H23A H 0.1438 1.0545 -0.2934 0.081 Uiso 1 1 calc R
H23B H 0.2253 1.0040 -0.2284 0.081 Uiso 1 1 calc R
H23C H 0.2198 1.0616 -0.3152 0.081 Uiso 1 1 calc R
C24 C 0.29859(13) 1.14561(9) 0.08083(16) 0.0316(4) Uani 1 1 d .
H24 H 0.2777 1.1940 0.0529 0.038 Uiso 1 1 calc R
C25 C 0.28795(17) 1.13213(11) 0.18177(17) 0.0444(6) Uani 1 1 d .
H25A H 0.3050 1.0841 0.2088 0.067 Uiso 1 1 calc R
H25B H 0.2278 1.1391 0.1565 0.067 Uiso 1 1 calc R
H25C H 0.3243 1.1646 0.2441 0.067 Uiso 1 1 calc R
C26 C 0.39289(14) 1.14277(11) 0.1190(2) 0.0516(7) Uani 1 1 d .
H26A H 0.4258 1.1766 0.1805 0.077 Uiso 1 1 calc R
H26B H 0.3978 1.1541 0.0541 0.077 Uiso 1 1 calc R
H26C H 0.4155 1.0958 0.1468 0.077 Uiso 1 1 calc R
Si1 Si 0.23149(3) 1.08460(2) -0.04273(4) 0.01960(14) Uani 1 1 d .

loop_
_atom_site_aniso_label
_atom_site_aniso_U_11
_atom_site_aniso_U_22
_atom_site_aniso_U_33
_atom_site_aniso_U_23
_atom_site_aniso_U_13
_atom_site_aniso_U_12
C1 0.0228(8) 0.0124(7) 0.0267(9) 0.0031(6) 0.0145(7) 0.0029(6)
C2 0.0203(8) 0.0119(7) 0.0277(9) -0.0006(6) 0.0151(7) 0.0010(6)
C3 0.0195(8) 0.0148(8) 0.0251(8) 0.0001(6) 0.0148(7) 0.0016(6)
C4 0.0212(8) 0.0184(8) 0.0248(8) 0.0011(6) 0.0160(7) 0.0009(6)
C5 0.0249(9) 0.0224(8) 0.0270(9) 0.0045(7) 0.0165(8) 0.0015(7)
C6 0.0316(10) 0.0289(9) 0.0281(9) 0.0116(7) 0.0182(8) 0.0056(8)
C7 0.0310(10) 0.0382(11) 0.0212(8) 0.0028(8) 0.0139(8) -0.0016(8)
C8 0.0270(9) 0.0308(9) 0.0219(8) -0.0009(7) 0.0165(8) -0.0026(7)
C9 0.0327(10) 0.0363(10) 0.0225(9) -0.0075(8) 0.0162(8) -0.0065(8)
C10 0.0363(10) 0.0266(9) 0.0302(9) -0.0099(8) 0.0211(9) -0.0061(8)
C11 0.0293(9) 0.0204(8) 0.0320(9) -0.0039(7) 0.0193(8) -0.0001(7)
C12 0.0239(9) 0.0182(8) 0.0281(9) -0.0030(6) 0.0184(8) -0.0003(6)
C13 0.0225(8) 0.0228(8) 0.0226(8) -0.0022(6) 0.0159(7) -0.0012(6)
C14 0.0327(10) 0.0199(9) 0.0361(10) 0.0085(8) 0.0116(9) 0.0035(8)
C15 0.0215(8) 0.0133(8) 0.0288(9) -0.0004(6) 0.0158(7) 0.0014(6)
C16 0.0216(8) 0.0150(8) 0.0281(9) -0.0050(7) 0.0122(7) -0.0022(6)
C17 0.0236(9) 0.0143(8) 0.0313(9) -0.0031(7) 0.0132(8) -0.0015(6)
C18 0.0245(9) 0.0234(9) 0.0254(9) -0.0005(7) 0.0138(7) 0.0007(7)
C19 0.0306(10) 0.0235(9) 0.0370(10) 0.0053(8) 0.0217(9) 0.0073(7)
C20 0.0331(10) 0.0246(9) 0.0416(11) 0.0000(8) 0.0243(9) -0.0033(8)
C21 0.0332(10) 0.0229(9) 0.0381(10) -0.0017(8) 0.0244(9) -0.0011(7)
C22 0.0530(13) 0.0333(11) 0.0449(12) 0.0127(9) 0.0376(11) 0.0123(9)
C23 0.0830(19) 0.0507(14) 0.0574(15) -0.0242(12) 0.0566(15) -0.0309(13)
C24 0.0358(10) 0.0122(8) 0.0281(9) -0.0001(7) 0.0051(8) 0.0005(7)
C25 0.0664(16) 0.0240(10) 0.0234(10) -0.0018(8) 0.0117(10) 0.0023(10)
C26 0.0297(11) 0.0272(11) 0.0610(15) 0.0003(10) 0.0007(11) -0.0035(9)
Si1 0.0206(2) 0.0115(2) 0.0252(3) -0.00025(17) 0.0115(2) 0.00050(17)

loop_
_atom_type_symbol
_atom_type_description
_atom_type_scat_dispersion_real
_atom_type_scat_dispersion_imag
_atom_type_scat_source
C C 0.0033 0.0016 'International Tables Vol C Tables 4.2.6.8 and 6.1.1.4'
H H 0.0000 0.0000 'International Tables Vol C Tables 4.2.6.8 and 6.1.1.4'
Si Si 0.0817 0.0704 'International Tables Vol C Tables 4.2.6.8 and 6.1.1.4'

loop_
_geom_angle_atom_site_label_1
_geom_angle_atom_site_label_2
_geom_angle_atom_site_label_3
_geom_angle
_geom_angle_site_symmetry_1
C3 C1 C2 124.66(15) 7_565
C3 C1 H1 117.7 7_565
C2 C1 H1 117.7 .
C15 C2 C1 119.07(15) .
C15 C2 C3 120.85(16) .
C1 C2 C3 120.07(14) .
C1 C3 C2 115.22(15) 7_565
C1 C3 C4 125.21(15) 7_565
C2 C3 C4 119.57(14) .
C5 C4 C13 117.89(16) .
C5 C4 C3 124.67(15) .
C13 C4 C3 117.42(14) .
C6 C5 C4 119.12(16) .
C6 C5 C14 115.25(16) .
C4 C5 C14 125.63(16) .
C7 C6 C5 123.12(17) .
C7 C6 H6 118.4 .
C5 C6 H6 118.4 .
C6 C7 C8 120.12(17) .
C6 C7 H7 119.9 .
C8 C7 H7 119.9 .
C7 C8 C9 121.10(17) .
C7 C8 C13 118.78(16) .
C9 C8 C13 120.10(17) .
C10 C9 C8 121.14(17) .
C10 C9 H9 119.4 .
C8 C9 H9 119.4 .
C9 C10 C11 119.85(17) .
C9 C10 H10 120.1 .
C11 C10 H10 120.1 .
C10 C11 C12 121.38(17) .
C10 C11 H11 119.3 .
C12 C11 H11 119.3 .
C11 C12 C13 120.19(16) .
C11 C12 C15 120.12(16) .
C13 C12 C15 119.67(15) .
C8 C13 C12 117.34(15) .
C8 C13 C4 120.95(16) .
C12 C13 C4 121.70(15) .
C5 C14 H14A 109.5 .
C5 C14 H14B 109.5 .
H14A C14 H14B 109.5 .
C5 C14 H14C 109.5 .
H14A C14 H14C 109.5 .
H14B C14 H14C 109.5 .
C2 C15 C16 120.47(16) .
C2 C15 C12 120.61(15) .
C16 C15 C12 118.90(15) .
C17 C16 C15 177.21(18) .
C16 C17 Si1 173.77(16) .
C20 C18 C19 110.13(15) .
C20 C18 Si1 114.17(13) .
C19 C18 Si1 111.77(12) .
C20 C18 H18 106.8 .
C19 C18 H18 106.8 .
Si1 C18 H18 106.8 .
C18 C19 H19A 109.5 .
C18 C19 H19B 109.5 .
H19A C19 H19B 109.5 .
C18 C19 H19C 109.5 .
H19A C19 H19C 109.5 .
H19B C19 H19C 109.5 .
C18 C20 H20A 109.5 .
C18 C20 H20B 109.5 .
H20A C20 H20B 109.5 .
C18 C20 H20C 109.5 .
H20A C20 H20C 109.5 .
H20B C20 H20C 109.5 .
C23 C21 C22 110.79(19) .
C23 C21 Si1 112.30(14) .
C22 C21 Si1 113.03(13) .
C23 C21 H21 106.8 .
C22 C21 H21 106.8 .
Si1 C21 H21 106.8 .
C21 C22 H22A 109.5 .
C21 C22 H22B 109.5 .
H22A C22 H22B 109.5 .
C21 C22 H22C 109.5 .
H22A C22 H22C 109.5 .
H22B C22 H22C 109.5 .
C21 C23 H23A 109.5 .
C21 C23 H23B 109.5 .
H23A C23 H23B 109.5 .
C21 C23 H23C 109.5 .
H23A C23 H23C 109.5 .
H23B C23 H23C 109.5 .
C26 C24 C25 111.40(18) .
C26 C24 Si1 111.08(15) .
C25 C24 Si1 112.31(14) .
C26 C24 H24 107.2 .
C25 C24 H24 107.2 .
Si1 C24 H24 107.2 .
C24 C25 H25A 109.5 .
C24 C25 H25B 109.5 .
H25A C25 H25B 109.5 .
C24 C25 H25C 109.5 .
H25A C25 H25C 109.5 .
H25B C25 H25C 109.5 .
C24 C26 H26A 109.5 .
C24 C26 H26B 109.5 .
H26A C26 H26B 109.5 .
C24 C26 H26C 109.5 .
H26A C26 H26C 109.5 .
H26B C26 H26C 109.5 .
C17 Si1 C24 106.46(8) .
C17 Si1 C21 108.66(8) .
C24 Si1 C21 109.34(9) .
C17 Si1 C18 108.67(8) .
C24 Si1 C18 112.94(9) .
C21 Si1 C18 110.62(9) .

loop_
_geom_bond_atom_site_label_1
_geom_bond_atom_site_label_2
_geom_bond_distance
_geom_bond_site_symmetry_2
C1 C3 1.377(2) 7_565
C1 C2 1.426(2) .
C1 H1 0.9500 .
C2 C15 1.398(2) .
C2 C3 1.450(2) .
C3 C1 1.377(2) 7_565
C3 C4 1.482(2) .
C4 C5 1.416(2) .
C4 C13 1.441(2) .
C5 C6 1.415(3) .
C5 C14 1.501(3) .
C6 C7 1.358(3) .
C6 H6 0.9500 .
C7 C8 1.409(3) .
C7 H7 0.9500 .
C8 C9 1.422(3) .
C8 C13 1.428(2) .
C9 C10 1.363(3) .
C9 H9 0.9500 .
C10 C11 1.392(3) .
C10 H10 0.9500 .
C11 C12 1.400(2) .
C11 H11 0.9500 .
C12 C13 1.430(2) .
C12 C15 1.443(2) .
C14 H14A 0.9800 .
C14 H14B 0.9800 .
C14 H14C 0.9800 .
C15 C16 1.437(2) .
C16 C17 1.209(2) .
C17 Si1 1.8451(18) .
C18 C20 1.532(3) .
C18 C19 1.542(2) .
C18 Si1 1.896(2) .
C18 H18 1.0000 .
C19 H19A 0.9800 .
C19 H19B 0.9800 .
C19 H19C 0.9800 .
C20 H20A 0.9800 .
C20 H20B 0.9800 .
C20 H20C 0.9800 .
C21 C23 1.518(3) .
C21 C22 1.523(3) .
C21 Si1 1.894(2) .
C21 H21 1.0000 .
C22 H22A 0.9800 .
C22 H22B 0.9800 .
C22 H22C 0.9800 .
C23 H23A 0.9800 .
C23 H23B 0.9800 .
C23 H23C 0.9800 .
C24 C26 1.529(3) .
C24 C25 1.543(3) .
C24 Si1 1.8854(19) .
C24 H24 1.0000 .
C25 H25A 0.9800 .
C25 H25B 0.9800 .
C25 H25C 0.9800 .
C26 H26A 0.9800 .
C26 H26B 0.9800 .
C26 H26C 0.9800 .

loop_
_geom_torsion_atom_site_label_1
_geom_torsion_atom_site_label_2
_geom_torsion_atom_site_label_3
_geom_torsion_atom_site_label_4
_geom_torsion
_geom_torsion_site_symmetry_1
_geom_torsion_site_symmetry_4
C3 C1 C2 C15 -176.02(16) 7_565 .
C3 C1 C2 C3 2.7(3) 7_565 .
C15 C2 C3 C1 176.24(15) . 7_565
C1 C2 C3 C1 -2.5(3) . 7_565
C15 C2 C3 C4 -4.1(2) . .
C1 C2 C3 C4 177.18(14) . .
C1 C3 C4 C5 5.8(3) 7_565 .
C2 C3 C4 C5 -173.77(15) . .
C1 C3 C4 C13 -175.72(15) 7_565 .
C2 C3 C4 C13 4.7(2) . .
C13 C4 C5 C6 1.4(2) . .
C3 C4 C5 C6 179.81(15) . .
C13 C4 C5 C14 -177.38(17) . .
C3 C4 C5 C14 1.1(3) . .
C4 C5 C6 C7 0.2(3) . .
C14 C5 C6 C7 179.09(18) . .
C5 C6 C7 C8 -1.1(3) . .
C6 C7 C8 C9 -177.93(17) . .
C6 C7 C8 C13 0.3(3) . .
C7 C8 C9 C10 177.90(18) . .
C13 C8 C9 C10 -0.3(3) . .
C8 C9 C10 C11 0.0(3) . .
C9 C10 C11 C12 -0.2(3) . .
C10 C11 C12 C13 0.7(3) . .
C10 C11 C12 C15 -177.62(16) . .
C7 C8 C13 C12 -177.46(15) . .
C9 C8 C13 C12 0.8(2) . .
C7 C8 C13 C4 1.3(3) . .
C9 C8 C13 C4 179.56(16) . .
C11 C12 C13 C8 -1.0(2) . .
C15 C12 C13 C8 177.36(15) . .
C11 C12 C13 C4 -179.76(15) . .
C15 C12 C13 C4 -1.4(2) . .
C5 C4 C13 C8 -2.1(2) . .
C3 C4 C13 C8 179.31(14) . .
C5 C4 C13 C12 176.59(15) . .
C3 C4 C13 C12 -2.0(2) . .
C1 C2 C15 C16 1.1(2) . .
C3 C2 C15 C16 -177.62(15) . .
C1 C2 C15 C12 179.39(15) . .
C3 C2 C15 C12 0.7(2) . .
C11 C12 C15 C2 -179.52(15) . .
C13 C12 C15 C2 2.1(2) . .
C11 C12 C15 C16 -1.2(2) . .
C13 C12 C15 C16 -179.56(15) . .
C2 C15 C16 C17 148(4) . .
C12 C15 C16 C17 -30(4) . .
C15 C16 C17 Si1 -7(5) . .
C16 C17 Si1 C24 34.9(15) . .
C16 C17 Si1 C21 152.5(15) . .
C16 C17 Si1 C18 -87.0(15) . .
C26 C24 Si1 C17 64.28(16) . .
C25 C24 Si1 C17 -61.24(16) . .
C26 C24 Si1 C21 -52.93(16) . .
C25 C24 Si1 C21 -178.45(14) . .
C26 C24 Si1 C18 -176.55(14) . .
C25 C24 Si1 C18 57.93(16) . .
C23 C21 Si1 C17 58.34(19) . .
C22 C21 Si1 C17 -175.42(15) . .
C23 C21 Si1 C24 174.16(17) . .
C22 C21 Si1 C24 -59.60(17) . .
C23 C21 Si1 C18 -60.86(19) . .
C22 C21 Si1 C18 65.38(17) . .
C20 C18 Si1 C17 29.52(15) . .
C19 C18 Si1 C17 155.35(13) . .
C20 C18 Si1 C24 -88.37(15) . .
C19 C18 Si1 C24 37.46(15) . .
C20 C18 Si1 C21 148.71(13) . .
C19 C18 Si1 C21 -85.46(14) . .
